data_7134761
loop_
_publ_author_name
'Yoo, Dagyum'
'Brannan, Alexander C.'
'Lim, Soohyun'
'Lee, Heui Beom'
'Lee, Yunho'

_publ_section_title
;
 Reversible CO binding at a nickel complex supported by an ambiphilic PBiP
 tridentate ligand.
;
_journal_issue 61
_journal_name_full 'Chemical communications (Cambridge, England)'
_journal_page_first 11453
_journal_page_last 11456
_journal_paper_doi 10.1039/d5cc02850g
_journal_volume 61
_journal_year 2025
_chemical_formula_moiety 'C35 H54 Bi N Ni O3 P2'
_chemical_formula_sum 'C35 H54 Bi N Ni O3 P2'
_chemical_formula_weight 866.42
_chemical_name_systematic C35H54BiNNiO3P2
_chemical_properties_physical Air-sensitive,Moisture-sensitive
_space_group_crystal_system triclinic
_space_group_IT_number 2
_space_group_name_Hall '-P 1'
_space_group_name_H-M_alt 'P -1'
_atom_sites_solution_hydrogens geom
_audit_creation_date 2025-02-06
_audit_creation_method
;
Olex2 1.5
(compiled 2024.02.16 svn.r378c4104 for OlexSys, GUI svn.r6928)
;
_audit_update_record
;
2025-05-13 deposited with the CCDC.	2025-06-24 downloaded from the CCDC.
;
_cell_angle_alpha 93.308(2)
_cell_angle_beta 109.812(2)
_cell_angle_gamma 106.535(2)
_cell_formula_units_Z 2
_cell_length_a 10.7706(7)
_cell_length_b 12.3565(7)
_cell_length_c 15.6470(9)
_cell_measurement_reflns_used 9569
_cell_measurement_temperature 100.00
_cell_measurement_theta_max 29.433
_cell_measurement_theta_min 2.824
_cell_volume 1850.5(2)
_computing_cell_refinement 'SAINT V8.40B (?, 2016)'
_computing_data_reduction 'SAINT V8.40B (?, 2016)'
_computing_molecular_graphics 'Olex2 1.5 (Dolomanov et al., 2009)'
_computing_publication_material 'Olex2 1.5 (Dolomanov et al., 2009)'
_computing_structure_refinement 'SHELXL 2019/3 (Sheldrick, 2015)'
_computing_structure_solution 'olex2.solve 1.5 (Bourhis et al., 2015)'
_diffrn_ambient_temperature 100.00
_diffrn_detector_type 'CCD area detector'
_diffrn_measured_fraction_theta_full 0.998
_diffrn_measured_fraction_theta_max 0.997
_diffrn_measurement_device 'three-circle diffractometer'
_diffrn_measurement_device_type 'Bruker APEX-II CCD'
_diffrn_measurement_method '\f and \w scans'
_diffrn_radiation_type MoK\a
_diffrn_radiation_wavelength 0.71073
_diffrn_reflns_av_R_equivalents 0.0584
_diffrn_reflns_av_unetI/netI 0.0304
_diffrn_reflns_Laue_measured_fraction_full 0.998
_diffrn_reflns_Laue_measured_fraction_max 0.997
_diffrn_reflns_limit_h_max 14
_diffrn_reflns_limit_h_min -14
_diffrn_reflns_limit_k_max 17
_diffrn_reflns_limit_k_min -17
_diffrn_reflns_limit_l_max 21
_diffrn_reflns_limit_l_min -21
_diffrn_reflns_number 93890
_diffrn_reflns_point_group_measured_fraction_full 0.998
_diffrn_reflns_point_group_measured_fraction_max 0.997
_diffrn_reflns_theta_full 25.242
_diffrn_reflns_theta_max 29.466
_diffrn_reflns_theta_min 2.124
_diffrn_source_current 1.4
_diffrn_source_power 0.07
_diffrn_source_voltage 50.0
_diffrn_standards_number 0
_exptl_absorpt_coefficient_mu 5.376
_exptl_absorpt_correction_T_max 0.7459
_exptl_absorpt_correction_T_min 0.3956
_exptl_absorpt_correction_type multi-scan
_exptl_absorpt_process_details
;
SADABS-2016/2 (Bruker,2016/2) was used for absorption correction.
wR2(int) was 0.1304 before and 0.0807 after correction.
The Ratio of minimum to maximum transmission is 0.5304.
The \l/2 correction factor is Not present.
;
_exptl_crystal_colour 'metallic light yellow'
_exptl_crystal_colour_lustre metallic
_exptl_crystal_colour_modifier light
_exptl_crystal_colour_primary yellow
_exptl_crystal_density_diffrn 1.555
_exptl_crystal_description block
_exptl_crystal_F_000 872
_refine_diff_density_max 1.640
_refine_diff_density_min -2.334
_refine_diff_density_rms 0.142
_refine_ls_extinction_method none
_refine_ls_goodness_of_fit_ref 1.098
_refine_ls_hydrogen_treatment constr
_refine_ls_matrix_type full
_refine_ls_number_parameters 400
_refine_ls_number_reflns 10248
_refine_ls_number_restraints 0
_refine_ls_restrained_S_all 1.098
_refine_ls_R_factor_all 0.0333
_refine_ls_R_factor_gt 0.0268
_refine_ls_shift/su_max 0.001
_refine_ls_shift/su_mean 0.000
_refine_ls_structure_factor_coef Fsqd
_refine_ls_weighting_details 'w=1/[\s^2^(Fo^2^)+6.3795P] where P=(Fo^2^+2Fc^2^)/3'
_refine_ls_weighting_scheme calc
_refine_ls_wR_factor_gt 0.0558
_refine_ls_wR_factor_ref 0.0606
_reflns_Friedel_coverage 0.000
_reflns_number_gt 9446
_reflns_number_total 10248
_reflns_threshold_expression 'I > 2\s(I)'
_cod_data_source_file d5cc02850g2.cif
_cod_data_source_block ydg0619
_cod_depositor_comments 'Adding full bibliography for 7134759--7134764.cif.'
_cod_original_cell_volume 1850.49(19)
_cod_database_code 7134761
_shelx_shelxl_version_number 2019/3
_shelx_space_group_comment
;
The symmetry employed for this shelxl refinement is uniquely defined
by the following loop, which should always be used as a source of
symmetry information in preference to the above space-group names.
They are only intended as comments.
;
_olex2_refinement_description
;
1. Fixed Uiso
 At 1.2 times of:
  All C(H) groups, All C(H,H) groups
 At 1.5 times of:
  All C(H,H,H) groups
2.a Ternary CH refined with riding coordinates:
 C31(H31), C28(H28), C22(H22), C25(H25)
2.b Secondary CH2 refined with riding coordinates:
 C16(H16A,H16B), C14(H14A,H14B), C15(H15A,H15B)
2.c Aromatic/amide H refined with riding coordinates:
 C6(H6), C5(H5), C3(H3), C4(H4), C9(H9), C12(H12), C11(H11), C10(H10)
2.d Idealised Me refined as rotating group:
 C19(H19A,H19B,H19C), C32(H32A,H32B,H32C), C18(H18A,H18B,H18C), C20(H20A,H20B,
 H20C), C21(H21A,H21B,H21C), C27(H27A,H27B,H27C), C30(H30A,H30B,H30C), C33(H33A,
 H33B,H33C), C29(H29A,H29B,H29C), C23(H23A,H23B,H23C), C24(H24A,H24B,H24C),
 C26(H26A,H26B,H26C)
;
_olex2_submission_special_instructions 'No special instructions were received'

loop_
_space_group_symop_operation_xyz
'x, y, z'
'-x, -y, -z'

loop_
_atom_site_label
_atom_site_type_symbol
_atom_site_fract_x
_atom_site_fract_y
_atom_site_fract_z
_atom_site_U_iso_or_equiv
_atom_site_adp_type
_atom_site_occupancy
_atom_site_site_symmetry_order
_atom_site_calc_flag
_atom_site_refinement_flags_posn
_atom_site_refinement_flags_adp
_atom_site_refinement_flags_occupancy
_atom_site_disorder_assembly
_atom_site_disorder_group
Bi1 Bi 0.38215(2) 0.34475(2) 0.25784(2) 0.01289(3) Uani 1 1 d . . . . .
Ni1 Ni 0.24591(4) 0.16819(3) 0.37525(2) 0.01320(7) Uani 1 1 d . . . . .
P2 P 0.23307(8) 0.03888(6) 0.26243(5) 0.01314(13) Uani 1 1 d . . . . .
P1 P 0.11245(8) 0.28226(6) 0.33989(5) 0.01374(14) Uani 1 1 d . . . . .
O1 O 0.4461(2) 0.45720(16) 0.16830(14) 0.0144(4) Uani 1 1 d . . . . .
N1 N 0.5571(3) 0.5567(2) 0.22947(17) 0.0146(5) Uani 1 1 d . . . . .
O2 O 0.1466(3) 0.0358(2) 0.5023(2) 0.0364(6) Uani 1 1 d . . . . .
O3 O 0.5366(3) 0.2820(2) 0.49686(18) 0.0332(6) Uani 1 1 d . . . . .
C1 C 0.1595(3) 0.3384(2) 0.1817(2) 0.0148(5) Uani 1 1 d . . . . .
C2 C 0.0581(3) 0.3110(2) 0.2211(2) 0.0165(6) Uani 1 1 d . . . . .
C13 C 0.5057(3) 0.6566(2) 0.2191(2) 0.0186(6) Uani 1 1 d . . . . .
C19 C 0.3909(4) 0.6362(3) 0.2592(2) 0.0230(6) Uani 1 1 d . . . . .
H19A H 0.308984 0.572743 0.219202 0.034 Uiso 1 1 calc R U . . .
H19B H 0.365122 0.705746 0.263115 0.034 Uiso 1 1 calc R U . . .
H19C H 0.425216 0.617048 0.320985 0.034 Uiso 1 1 calc R U . . .
C8 C 0.3116(3) 0.0760(2) 0.1755(2) 0.0148(5) Uani 1 1 d . . . . .
C6 C 0.1253(3) 0.3643(3) 0.0924(2) 0.0190(6) Uani 1 1 d . . . . .
H6 H 0.194971 0.384373 0.066388 0.023 Uiso 1 1 calc R U . . .
C31 C 0.3153(3) -0.0690(3) 0.3111(2) 0.0199(6) Uani 1 1 d . . . . .
H31 H 0.302705 -0.125853 0.258188 0.024 Uiso 1 1 calc R U . . .
C7 C 0.3589(3) 0.1894(2) 0.1621(2) 0.0146(5) Uani 1 1 d . . . . .
C28 C 0.0499(3) -0.0487(3) 0.1902(2) 0.0185(6) Uani 1 1 d . . . . .
H28 H -0.001426 -0.063526 0.233203 0.022 Uiso 1 1 calc R U . . .
C5 C -0.0100(4) 0.3608(3) 0.0415(2) 0.0245(7) Uani 1 1 d . . . . .
H5 H -0.032893 0.378269 -0.019139 0.029 Uiso 1 1 calc R U . . .
C17 C 0.6863(3) 0.5622(3) 0.2119(2) 0.0170(6) Uani 1 1 d . . . . .
C22 C 0.2047(3) 0.4330(2) 0.4034(2) 0.0169(6) Uani 1 1 d . . . . .
H22 H 0.278354 0.465875 0.378056 0.020 Uiso 1 1 calc R U . . .
C3 C -0.0780(3) 0.3070(3) 0.1686(2) 0.0212(6) Uani 1 1 d . . . . .
H3 H -0.148290 0.287100 0.194057 0.025 Uiso 1 1 calc R U . . .
C34 C 0.1782(4) 0.0829(3) 0.4483(2) 0.0225(6) Uani 1 1 d . . . . .
C32 C 0.2463(4) -0.1352(3) 0.3722(2) 0.0275(7) Uani 1 1 d . . . . .
H32A H 0.277653 -0.201791 0.384333 0.041 Uiso 1 1 calc R U . . .
H32B H 0.144734 -0.160910 0.340505 0.041 Uiso 1 1 calc R U . . .
H32C H 0.272620 -0.084995 0.430633 0.041 Uiso 1 1 calc R U . . .
C16 C 0.8011(3) 0.6716(3) 0.2722(2) 0.0242(7) Uani 1 1 d . . . . .
H16A H 0.825754 0.662401 0.337704 0.029 Uiso 1 1 calc R U . . .
H16B H 0.885327 0.681394 0.257063 0.029 Uiso 1 1 calc R U . . .
C18 C 0.4437(4) 0.6751(3) 0.1191(2) 0.0264(7) Uani 1 1 d . . . . .
H18A H 0.518797 0.702821 0.095818 0.040 Uiso 1 1 calc R U . . .
H18B H 0.395410 0.731749 0.117086 0.040 Uiso 1 1 calc R U . . .
H18C H 0.377342 0.602403 0.080562 0.040 Uiso 1 1 calc R U . . .
C4 C -0.1114(4) 0.3317(3) 0.0797(2) 0.0246(7) Uani 1 1 d . . . . .
H4 H -0.204122 0.328670 0.044904 0.030 Uiso 1 1 calc R U . . .
C20 C 0.6728(4) 0.5574(3) 0.1106(2) 0.0227(6) Uani 1 1 d . . . . .
H20A H 0.667887 0.630718 0.091465 0.034 Uiso 1 1 calc R U . . .
H20B H 0.587844 0.495762 0.071665 0.034 Uiso 1 1 calc R U . . .
H20C H 0.754143 0.542688 0.103994 0.034 Uiso 1 1 calc R U . . .
C14 C 0.6275(4) 0.7629(3) 0.2794(2) 0.0257(7) Uani 1 1 d . . . . .
H14A H 0.598772 0.831890 0.268802 0.031 Uiso 1 1 calc R U . . .
H14B H 0.647397 0.756243 0.345102 0.031 Uiso 1 1 calc R U . . .
C21 C 0.7271(3) 0.4588(3) 0.2458(2) 0.0234(6) Uani 1 1 d . . . . .
H21A H 0.819380 0.465203 0.244886 0.035 Uiso 1 1 calc R U . . .
H21B H 0.658338 0.388277 0.205330 0.035 Uiso 1 1 calc R U . . .
H21C H 0.729546 0.456910 0.308871 0.035 Uiso 1 1 calc R U . . .
C9 C 0.3189(3) -0.0115(3) 0.1174(2) 0.0187(6) Uani 1 1 d . . . . .
H9 H 0.289730 -0.088403 0.126909 0.022 Uiso 1 1 calc R U . . .
C35 C 0.4234(4) 0.2416(3) 0.4467(2) 0.0207(6) Uani 1 1 d . . . . .
C27 C -0.1428(4) 0.1140(3) 0.3075(3) 0.0265(7) Uani 1 1 d . . . . .
H27A H -0.094582 0.060341 0.333801 0.040 Uiso 1 1 calc R U . . .
H27B H -0.155659 0.110138 0.242140 0.040 Uiso 1 1 calc R U . . .
H27C H -0.233967 0.093372 0.313374 0.040 Uiso 1 1 calc R U . . .
C25 C -0.0553(3) 0.2360(3) 0.3591(2) 0.0204(6) Uani 1 1 d . . . . .
H25 H -0.108796 0.288027 0.332227 0.024 Uiso 1 1 calc R U . . .
C15 C 0.7598(4) 0.7789(3) 0.2602(3) 0.0286(8) Uani 1 1 d . . . . .
H15A H 0.744047 0.793641 0.196460 0.034 Uiso 1 1 calc R U . . .
H15B H 0.835641 0.845563 0.303222 0.034 Uiso 1 1 calc R U . . .
C30 C 0.0238(4) -0.1659(3) 0.1367(2) 0.0258(7) Uani 1 1 d . . . . .
H30A H -0.076577 -0.207602 0.110600 0.039 Uiso 1 1 calc R U . . .
H30B H 0.071858 -0.209795 0.178441 0.039 Uiso 1 1 calc R U . . .
H30C H 0.059418 -0.155280 0.086786 0.039 Uiso 1 1 calc R U . . .
C33 C 0.4716(4) -0.0128(3) 0.3638(3) 0.0274(7) Uani 1 1 d . . . . .
H33A H 0.487354 0.042241 0.417152 0.041 Uiso 1 1 calc R U . . .
H33B H 0.513904 0.027273 0.323194 0.041 Uiso 1 1 calc R U . . .
H33C H 0.513933 -0.071610 0.384893 0.041 Uiso 1 1 calc R U . . .
C12 C 0.4065(3) 0.2119(3) 0.0899(2) 0.0184(6) Uani 1 1 d . . . . .
H12 H 0.436779 0.288626 0.080083 0.022 Uiso 1 1 calc R U . . .
C11 C 0.4101(3) 0.1239(3) 0.0325(2) 0.0206(6) Uani 1 1 d . . . . .
H11 H 0.441721 0.140333 -0.016554 0.025 Uiso 1 1 calc R U . . .
C29 C -0.0174(4) 0.0226(3) 0.1241(2) 0.0259(7) Uani 1 1 d . . . . .
H29A H 0.027863 0.037704 0.079277 0.039 Uiso 1 1 calc R U . . .
H29B H -0.006401 0.095365 0.159048 0.039 Uiso 1 1 calc R U . . .
H29C H -0.116883 -0.019614 0.091631 0.039 Uiso 1 1 calc R U . . .
C23 C 0.1139(4) 0.5110(3) 0.3858(3) 0.0259(7) Uani 1 1 d . . . . .
H23A H 0.070972 0.508717 0.319251 0.039 Uiso 1 1 calc R U . . .
H23B H 0.171873 0.589772 0.415852 0.039 Uiso 1 1 calc R U . . .
H23C H 0.040744 0.484485 0.410867 0.039 Uiso 1 1 calc R U . . .
C24 C 0.2830(4) 0.4412(3) 0.5067(2) 0.0265(7) Uani 1 1 d . . . . .
H24A H 0.216027 0.422525 0.537563 0.040 Uiso 1 1 calc R U . . .
H24B H 0.347644 0.519187 0.532738 0.040 Uiso 1 1 calc R U . . .
H24C H 0.335508 0.386955 0.516050 0.040 Uiso 1 1 calc R U . . .
C26 C -0.0362(4) 0.2445(3) 0.4610(3) 0.0276(7) Uani 1 1 d . . . . .
H26A H 0.027786 0.203719 0.491679 0.041 Uiso 1 1 calc R U . . .
H26B H -0.126681 0.210015 0.466304 0.041 Uiso 1 1 calc R U . . .
H26C H 0.002554 0.325240 0.490393 0.041 Uiso 1 1 calc R U . . .
C10 C 0.3673(3) 0.0118(3) 0.0470(2) 0.0206(6) Uani 1 1 d . . . . .
H10 H 0.371331 -0.048635 0.008770 0.025 Uiso 1 1 calc R U . . .

loop_
_atom_site_aniso_label
_atom_site_aniso_U_11
_atom_site_aniso_U_22
_atom_site_aniso_U_33
_atom_site_aniso_U_23
_atom_site_aniso_U_13
_atom_site_aniso_U_12
Bi1 0.01404(5) 0.01163(5) 0.01266(5) 0.00343(3) 0.00506(4) 0.00327(4)
Ni1 0.01495(18) 0.01171(16) 0.01276(17) 0.00289(13) 0.00558(14) 0.00335(13)
P2 0.0150(3) 0.0104(3) 0.0144(3) 0.0027(2) 0.0064(3) 0.0036(3)
P1 0.0148(3) 0.0121(3) 0.0152(3) 0.0020(3) 0.0072(3) 0.0037(3)
O1 0.0164(10) 0.0103(9) 0.0145(10) 0.0018(7) 0.0065(8) 0.0006(7)
N1 0.0149(12) 0.0104(10) 0.0158(12) 0.0004(9) 0.0055(10) 0.0005(9)
O2 0.0508(17) 0.0343(14) 0.0411(16) 0.0213(12) 0.0329(14) 0.0169(13)
O3 0.0229(13) 0.0323(14) 0.0281(13) 0.0089(11) -0.0038(11) 0.0002(11)
C1 0.0146(13) 0.0134(12) 0.0145(13) 0.0016(10) 0.0031(11) 0.0047(10)
C2 0.0215(15) 0.0129(12) 0.0153(13) 0.0011(10) 0.0057(12) 0.0073(11)
C13 0.0229(15) 0.0120(12) 0.0230(15) 0.0018(11) 0.0119(13) 0.0048(11)
C19 0.0275(17) 0.0159(14) 0.0302(17) 0.0026(12) 0.0152(14) 0.0086(12)
C8 0.0147(13) 0.0161(13) 0.0163(13) 0.0045(10) 0.0078(11) 0.0062(11)
C6 0.0224(15) 0.0183(14) 0.0161(14) 0.0040(11) 0.0061(12) 0.0072(12)
C31 0.0286(17) 0.0142(13) 0.0211(15) 0.0068(11) 0.0103(13) 0.0112(12)
C7 0.0151(13) 0.0123(12) 0.0170(13) 0.0026(10) 0.0058(11) 0.0054(10)
C28 0.0153(14) 0.0177(13) 0.0189(14) -0.0013(11) 0.0073(12) -0.0002(11)
C5 0.0323(18) 0.0211(15) 0.0156(14) 0.0016(12) 0.0009(13) 0.0121(14)
C17 0.0153(14) 0.0166(13) 0.0170(14) 0.0023(11) 0.0075(11) 0.0004(11)
C22 0.0192(15) 0.0137(13) 0.0177(14) 0.0010(10) 0.0076(12) 0.0048(11)
C3 0.0169(15) 0.0204(14) 0.0251(16) -0.0002(12) 0.0056(13) 0.0079(12)
C34 0.0273(17) 0.0191(14) 0.0247(16) 0.0052(12) 0.0132(14) 0.0083(13)
C32 0.040(2) 0.0211(15) 0.0302(18) 0.0141(13) 0.0180(16) 0.0148(15)
C16 0.0207(16) 0.0237(16) 0.0216(16) -0.0005(12) 0.0075(13) -0.0012(13)
C18 0.0355(19) 0.0211(15) 0.0282(17) 0.0118(13) 0.0130(15) 0.0146(14)
C4 0.0202(16) 0.0260(16) 0.0224(16) 0.0007(13) -0.0027(13) 0.0132(13)
C20 0.0229(16) 0.0267(16) 0.0188(15) 0.0008(12) 0.0126(13) 0.0030(13)
C14 0.0331(19) 0.0136(14) 0.0299(18) -0.0003(12) 0.0178(15) 0.0002(13)
C21 0.0187(15) 0.0264(16) 0.0245(16) 0.0022(13) 0.0068(13) 0.0086(13)
C9 0.0212(15) 0.0131(13) 0.0246(15) 0.0044(11) 0.0118(13) 0.0057(11)
C35 0.0261(17) 0.0159(13) 0.0181(14) 0.0066(11) 0.0060(13) 0.0057(12)
C27 0.0222(17) 0.0205(15) 0.0364(19) 0.0025(13) 0.0154(15) 0.0014(13)
C25 0.0185(15) 0.0179(14) 0.0277(16) 0.0027(12) 0.0139(13) 0.0041(12)
C15 0.0320(19) 0.0161(14) 0.0328(19) 0.0001(13) 0.0174(16) -0.0048(13)
C30 0.0261(17) 0.0168(14) 0.0290(17) -0.0038(12) 0.0099(14) 0.0007(13)
C33 0.0266(18) 0.0309(17) 0.0299(18) 0.0101(14) 0.0085(15) 0.0183(15)
C12 0.0208(15) 0.0162(13) 0.0194(14) 0.0052(11) 0.0093(12) 0.0053(11)
C11 0.0238(16) 0.0218(15) 0.0207(15) 0.0056(12) 0.0135(13) 0.0071(12)
C29 0.0236(17) 0.0245(16) 0.0220(16) -0.0038(13) 0.0003(13) 0.0081(13)
C23 0.0233(17) 0.0172(14) 0.0357(19) -0.0001(13) 0.0086(15) 0.0081(13)
C24 0.036(2) 0.0189(15) 0.0183(15) -0.0002(12) 0.0063(14) 0.0052(14)
C26 0.0328(19) 0.0237(16) 0.0341(19) 0.0044(14) 0.0243(16) 0.0064(14)
C10 0.0246(16) 0.0178(14) 0.0248(16) 0.0014(12) 0.0141(13) 0.0094(12)

loop_
_atom_type_symbol
_atom_type_description
_atom_type_scat_dispersion_real
_atom_type_scat_dispersion_imag
_atom_type_scat_source
C C 0.0033 0.0016 'International Tables Vol C Tables 4.2.6.8 and 6.1.1.4'
H H 0.0000 0.0000 'International Tables Vol C Tables 4.2.6.8 and 6.1.1.4'
Bi Bi -4.1077 10.2566 'International Tables Vol C Tables 4.2.6.8 and 6.1.1.4'
N N 0.0061 0.0033 'International Tables Vol C Tables 4.2.6.8 and 6.1.1.4'
Ni Ni 0.3393 1.1124 'International Tables Vol C Tables 4.2.6.8 and 6.1.1.4'
O O 0.0106 0.0060 'International Tables Vol C Tables 4.2.6.8 and 6.1.1.4'
P P 0.1023 0.0942 'International Tables Vol C Tables 4.2.6.8 and 6.1.1.4'

loop_
_geom_angle_atom_site_label_1
_geom_angle_atom_site_label_2
_geom_angle_atom_site_label_3
_geom_angle
_geom_angle_site_symmetry_1
_geom_angle_site_symmetry_3
_geom_angle_publ_flag
O1 Bi1 Ni1 172.93(5) . . ?
O1 Bi1 C1 88.82(9) . . ?
O1 Bi1 C7 90.80(9) . . ?
C1 Bi1 Ni1 84.29(7) . . ?
C1 Bi1 C7 92.66(10) . . ?
C7 Bi1 Ni1 87.92(7) . . ?
P2 Ni1 Bi1 81.02(2) . . ?
P1 Ni1 Bi1 75.20(2) . . ?
P1 Ni1 P2 119.14(3) . . ?
C34 Ni1 Bi1 174.57(11) . . ?
C34 Ni1 P2 104.19(11) . . ?
C34 Ni1 P1 103.12(11) . . ?
C35 Ni1 Bi1 72.53(10) . . ?
C35 Ni1 P2 110.28(11) . . ?
C35 Ni1 P1 114.19(10) . . ?
C35 Ni1 C34 103.88(15) . . ?
C8 P2 Ni1 123.87(10) . . ?
C8 P2 C31 100.54(14) . . ?
C8 P2 C28 102.62(14) . . ?
C31 P2 Ni1 111.13(10) . . ?
C28 P2 Ni1 112.54(10) . . ?
C28 P2 C31 103.85(14) . . ?
C2 P1 Ni1 117.30(10) . . ?
C2 P1 C22 99.27(13) . . ?
C2 P1 C25 102.88(15) . . ?
C22 P1 Ni1 113.20(10) . . ?
C25 P1 Ni1 116.61(11) . . ?
C25 P1 C22 105.48(14) . . ?
N1 O1 Bi1 105.54(14) . . ?
O1 N1 C13 107.9(2) . . ?
O1 N1 C17 107.5(2) . . ?
C13 N1 C17 119.0(2) . . ?
C2 C1 Bi1 122.4(2) . . ?
C2 C1 C6 120.1(3) . . ?
C6 C1 Bi1 117.5(2) . . ?
C1 C2 P1 117.5(2) . . ?
C1 C2 C3 118.7(3) . . ?
C3 C2 P1 123.7(2) . . ?
N1 C13 C19 107.1(2) . . ?
N1 C13 C18 114.8(2) . . ?
N1 C13 C14 107.4(3) . . ?
C19 C13 C18 107.9(3) . . ?
C19 C13 C14 107.8(3) . . ?
C18 C13 C14 111.6(3) . . ?
C13 C19 H19A 109.5 . . ?
C13 C19 H19B 109.5 . . ?
C13 C19 H19C 109.5 . . ?
H19A C19 H19B 109.5 . . ?
H19A C19 H19C 109.5 . . ?
H19B C19 H19C 109.5 . . ?
C7 C8 P2 121.9(2) . . ?
C7 C8 C9 118.2(3) . . ?
C9 C8 P2 119.8(2) . . ?
C1 C6 H6 119.8 . . ?
C5 C6 C1 120.4(3) . . ?
C5 C6 H6 119.8 . . ?
P2 C31 H31 107.5 . . ?
C32 C31 P2 112.6(2) . . ?
C32 C31 H31 107.5 . . ?
C33 C31 P2 110.7(2) . . ?
C33 C31 H31 107.5 . . ?
C33 C31 C32 110.8(3) . . ?
C8 C7 Bi1 124.1(2) . . ?
C12 C7 Bi1 116.0(2) . . ?
C12 C7 C8 119.6(3) . . ?
P2 C28 H28 106.3 . . ?
C30 C28 P2 118.3(2) . . ?
C30 C28 H28 106.3 . . ?
C29 C28 P2 109.3(2) . . ?
C29 C28 H28 106.3 . . ?
C29 C28 C30 109.5(3) . . ?
C6 C5 H5 120.2 . . ?
C4 C5 C6 119.7(3) . . ?
C4 C5 H5 120.2 . . ?
N1 C17 C16 107.3(2) . . ?
N1 C17 C20 115.7(3) . . ?
N1 C17 C21 106.4(2) . . ?
C16 C17 C20 110.9(2) . . ?
C21 C17 C16 108.3(3) . . ?
C21 C17 C20 108.0(3) . . ?
P1 C22 H22 105.5 . . ?
C23 C22 P1 114.5(2) . . ?
C23 C22 H22 105.5 . . ?
C24 C22 P1 113.6(2) . . ?
C24 C22 H22 105.5 . . ?
C24 C22 C23 111.3(3) . . ?
C2 C3 H3 119.6 . . ?
C4 C3 C2 120.8(3) . . ?
C4 C3 H3 119.6 . . ?
O2 C34 Ni1 172.9(3) . . ?
C31 C32 H32A 109.5 . . ?
C31 C32 H32B 109.5 . . ?
C31 C32 H32C 109.5 . . ?
H32A C32 H32B 109.5 . . ?
H32A C32 H32C 109.5 . . ?
H32B C32 H32C 109.5 . . ?
C17 C16 H16A 108.8 . . ?
C17 C16 H16B 108.8 . . ?
H16A C16 H16B 107.7 . . ?
C15 C16 C17 113.6(3) . . ?
C15 C16 H16A 108.8 . . ?
C15 C16 H16B 108.8 . . ?
C13 C18 H18A 109.5 . . ?
C13 C18 H18B 109.5 . . ?
C13 C18 H18C 109.5 . . ?
H18A C18 H18B 109.5 . . ?
H18A C18 H18C 109.5 . . ?
H18B C18 H18C 109.5 . . ?
C5 C4 C3 120.3(3) . . ?
C5 C4 H4 119.9 . . ?
C3 C4 H4 119.9 . . ?
C17 C20 H20A 109.5 . . ?
C17 C20 H20B 109.5 . . ?
C17 C20 H20C 109.5 . . ?
H20A C20 H20B 109.5 . . ?
H20A C20 H20C 109.5 . . ?
H20B C20 H20C 109.5 . . ?
C13 C14 H14A 108.9 . . ?
C13 C14 H14B 108.9 . . ?
H14A C14 H14B 107.7 . . ?
C15 C14 C13 113.4(3) . . ?
C15 C14 H14A 108.9 . . ?
C15 C14 H14B 108.9 . . ?
C17 C21 H21A 109.5 . . ?
C17 C21 H21B 109.5 . . ?
C17 C21 H21C 109.5 . . ?
H21A C21 H21B 109.5 . . ?
H21A C21 H21C 109.5 . . ?
H21B C21 H21C 109.5 . . ?
C8 C9 H9 119.2 . . ?
C10 C9 C8 121.7(3) . . ?
C10 C9 H9 119.2 . . ?
O3 C35 Ni1 174.5(3) . . ?
H27A C27 H27B 109.5 . . ?
H27A C27 H27C 109.5 . . ?
H27B C27 H27C 109.5 . . ?
C25 C27 H27A 109.5 . . ?
C25 C27 H27B 109.5 . . ?
C25 C27 H27C 109.5 . . ?
P1 C25 H25 107.5 . . ?
C27 C25 P1 110.3(2) . . ?
C27 C25 H25 107.5 . . ?
C26 C25 P1 113.6(2) . . ?
C26 C25 C27 110.4(3) . . ?
C26 C25 H25 107.5 . . ?
C16 C15 C14 109.3(3) . . ?
C16 C15 H15A 109.8 . . ?
C16 C15 H15B 109.8 . . ?
C14 C15 H15A 109.8 . . ?
C14 C15 H15B 109.8 . . ?
H15A C15 H15B 108.3 . . ?
C28 C30 H30A 109.5 . . ?
C28 C30 H30B 109.5 . . ?
C28 C30 H30C 109.5 . . ?
H30A C30 H30B 109.5 . . ?
H30A C30 H30C 109.5 . . ?
H30B C30 H30C 109.5 . . ?
C31 C33 H33A 109.5 . . ?
C31 C33 H33B 109.5 . . ?
C31 C33 H33C 109.5 . . ?
H33A C33 H33B 109.5 . . ?
H33A C33 H33C 109.5 . . ?
H33B C33 H33C 109.5 . . ?
C7 C12 H12 119.5 . . ?
C11 C12 C7 121.0(3) . . ?
C11 C12 H12 119.5 . . ?
C12 C11 H11 120.1 . . ?
C12 C11 C10 119.8(3) . . ?
C10 C11 H11 120.1 . . ?
C28 C29 H29A 109.5 . . ?
C28 C29 H29B 109.5 . . ?
C28 C29 H29C 109.5 . . ?
H29A C29 H29B 109.5 . . ?
H29A C29 H29C 109.5 . . ?
H29B C29 H29C 109.5 . . ?
C22 C23 H23A 109.5 . . ?
C22 C23 H23B 109.5 . . ?
C22 C23 H23C 109.5 . . ?
H23A C23 H23B 109.5 . . ?
H23A C23 H23C 109.5 . . ?
H23B C23 H23C 109.5 . . ?
C22 C24 H24A 109.5 . . ?
C22 C24 H24B 109.5 . . ?
C22 C24 H24C 109.5 . . ?
H24A C24 H24B 109.5 . . ?
H24A C24 H24C 109.5 . . ?
H24B C24 H24C 109.5 . . ?
C25 C26 H26A 109.5 . . ?
C25 C26 H26B 109.5 . . ?
C25 C26 H26C 109.5 . . ?
H26A C26 H26B 109.5 . . ?
H26A C26 H26C 109.5 . . ?
H26B C26 H26C 109.5 . . ?
C9 C10 C11 119.7(3) . . ?
C9 C10 H10 120.2 . . ?
C11 C10 H10 120.2 . . ?

loop_
_geom_bond_atom_site_label_1
_geom_bond_atom_site_label_2
_geom_bond_distance
_geom_bond_site_symmetry_2
_geom_bond_publ_flag
Bi1 Ni1 3.2795(4) . ?
Bi1 O1 2.1683(19) . ?
Bi1 C1 2.263(3) . ?
Bi1 C7 2.266(3) . ?
Ni1 P2 2.2521(8) . ?
Ni1 P1 2.2501(8) . ?
Ni1 C34 1.793(3) . ?
Ni1 C35 1.781(3) . ?
P2 C8 1.845(3) . ?
P2 C31 1.864(3) . ?
P2 C28 1.864(3) . ?
P1 C2 1.839(3) . ?
P1 C22 1.873(3) . ?
P1 C25 1.866(3) . ?
O1 N1 1.452(3) . ?
N1 C13 1.486(4) . ?
N1 C17 1.492(4) . ?
O2 C34 1.144(4) . ?
O3 C35 1.146(4) . ?
C1 C2 1.398(4) . ?
C1 C6 1.400(4) . ?
C2 C3 1.402(4) . ?
C13 C19 1.534(4) . ?
C13 C18 1.539(5) . ?
C13 C14 1.540(4) . ?
C19 H19A 0.9800 . ?
C19 H19B 0.9800 . ?
C19 H19C 0.9800 . ?
C8 C7 1.402(4) . ?
C8 C9 1.409(4) . ?
C6 H6 0.9500 . ?
C6 C5 1.391(5) . ?
C31 H31 1.0000 . ?
C31 C32 1.535(4) . ?
C31 C33 1.524(5) . ?
C7 C12 1.401(4) . ?
C28 H28 1.0000 . ?
C28 C30 1.532(4) . ?
C28 C29 1.527(5) . ?
C5 H5 0.9500 . ?
C5 C4 1.387(5) . ?
C17 C16 1.535(4) . ?
C17 C20 1.539(4) . ?
C17 C21 1.532(4) . ?
C22 H22 1.0000 . ?
C22 C23 1.531(4) . ?
C22 C24 1.531(4) . ?
C3 H3 0.9500 . ?
C3 C4 1.389(5) . ?
C32 H32A 0.9800 . ?
C32 H32B 0.9800 . ?
C32 H32C 0.9800 . ?
C16 H16A 0.9900 . ?
C16 H16B 0.9900 . ?
C16 C15 1.516(5) . ?
C18 H18A 0.9800 . ?
C18 H18B 0.9800 . ?
C18 H18C 0.9800 . ?
C4 H4 0.9500 . ?
C20 H20A 0.9800 . ?
C20 H20B 0.9800 . ?
C20 H20C 0.9800 . ?
C14 H14A 0.9900 . ?
C14 H14B 0.9900 . ?
C14 C15 1.516(5) . ?
C21 H21A 0.9800 . ?
C21 H21B 0.9800 . ?
C21 H21C 0.9800 . ?
C9 H9 0.9500 . ?
C9 C10 1.382(4) . ?
C27 H27A 0.9800 . ?
C27 H27B 0.9800 . ?
C27 H27C 0.9800 . ?
C27 C25 1.533(4) . ?
C25 H25 1.0000 . ?
C25 C26 1.530(5) . ?
C15 H15A 0.9900 . ?
C15 H15B 0.9900 . ?
C30 H30A 0.9800 . ?
C30 H30B 0.9800 . ?
C30 H30C 0.9800 . ?
C33 H33A 0.9800 . ?
C33 H33B 0.9800 . ?
C33 H33C 0.9800 . ?
C12 H12 0.9500 . ?
C12 C11 1.387(4) . ?
C11 H11 0.9500 . ?
C11 C10 1.388(4) . ?
C29 H29A 0.9800 . ?
C29 H29B 0.9800 . ?
C29 H29C 0.9800 . ?
C23 H23A 0.9800 . ?
C23 H23B 0.9800 . ?
C23 H23C 0.9800 . ?
C24 H24A 0.9800 . ?
C24 H24B 0.9800 . ?
C24 H24C 0.9800 . ?
C26 H26A 0.9800 . ?
C26 H26B 0.9800 . ?
C26 H26C 0.9800 . ?
C10 H10 0.9500 . ?

loop_
_geom_torsion_atom_site_label_1
_geom_torsion_atom_site_label_2
_geom_torsion_atom_site_label_3
_geom_torsion_atom_site_label_4
_geom_torsion
_geom_torsion_site_symmetry_1
_geom_torsion_site_symmetry_2
_geom_torsion_site_symmetry_3
_geom_torsion_site_symmetry_4
_geom_torsion_publ_flag
Bi1 O1 N1 C13 -113.12(19) . . . . ?
Bi1 O1 N1 C17 117.40(18) . . . . ?
Bi1 C1 C2 P1 1.1(3) . . . . ?
Bi1 C1 C2 C3 -178.9(2) . . . . ?
Bi1 C1 C6 C5 179.3(2) . . . . ?
Bi1 C7 C12 C11 173.7(2) . . . . ?
Ni1 P2 C8 C7 -13.8(3) . . . . ?
Ni1 P2 C8 C9 169.3(2) . . . . ?
Ni1 P2 C31 C32 59.3(3) . . . . ?
Ni1 P2 C31 C33 -65.3(2) . . . . ?
Ni1 P2 C28 C30 -157.3(2) . . . . ?
Ni1 P2 C28 C29 76.5(2) . . . . ?
Ni1 P1 C2 C1 -45.1(2) . . . . ?
Ni1 P1 C2 C3 134.9(2) . . . . ?
Ni1 P1 C22 C23 -176.2(2) . . . . ?
Ni1 P1 C22 C24 -46.7(3) . . . . ?
Ni1 P1 C25 C27 -55.2(3) . . . . ?
Ni1 P1 C25 C26 69.3(2) . . . . ?
P2 C8 C7 Bi1 11.0(4) . . . . ?
P2 C8 C7 C12 -174.5(2) . . . . ?
P2 C8 C9 C10 175.2(3) . . . . ?
P1 C2 C3 C4 178.8(2) . . . . ?
O1 N1 C13 C19 68.1(3) . . . . ?
O1 N1 C13 C18 -51.6(3) . . . . ?
O1 N1 C13 C14 -176.3(2) . . . . ?
O1 N1 C17 C16 176.5(2) . . . . ?
O1 N1 C17 C20 52.1(3) . . . . ?
O1 N1 C17 C21 -67.8(3) . . . . ?
N1 C13 C14 C15 52.9(4) . . . . ?
N1 C17 C16 C15 -52.9(3) . . . . ?
C1 C2 C3 C4 -1.2(4) . . . . ?
C1 C6 C5 C4 0.1(5) . . . . ?
C2 P1 C22 C23 58.7(3) . . . . ?
C2 P1 C22 C24 -171.9(2) . . . . ?
C2 P1 C25 C27 74.7(3) . . . . ?
C2 P1 C25 C26 -160.9(2) . . . . ?
C2 C1 C6 C5 -1.3(4) . . . . ?
C2 C3 C4 C5 0.0(5) . . . . ?
C13 N1 C17 C16 53.6(3) . . . . ?
C13 N1 C17 C20 -70.8(3) . . . . ?
C13 N1 C17 C21 169.3(2) . . . . ?
C13 C14 C15 C16 -56.2(4) . . . . ?
C19 C13 C14 C15 168.0(3) . . . . ?
C8 P2 C31 C32 -167.9(2) . . . . ?
C8 P2 C31 C33 67.5(2) . . . . ?
C8 P2 C28 C30 67.4(3) . . . . ?
C8 P2 C28 C29 -58.8(2) . . . . ?
C8 C7 C12 C11 -1.3(5) . . . . ?
C8 C9 C10 C11 0.0(5) . . . . ?
C6 C1 C2 P1 -178.2(2) . . . . ?
C6 C1 C2 C3 1.8(4) . . . . ?
C6 C5 C4 C3 0.5(5) . . . . ?
C31 P2 C8 C7 -138.3(3) . . . . ?
C31 P2 C8 C9 44.8(3) . . . . ?
C31 P2 C28 C30 -37.0(3) . . . . ?
C31 P2 C28 C29 -163.2(2) . . . . ?
C7 C8 C9 C10 -1.8(5) . . . . ?
C7 C12 C11 C10 -0.6(5) . . . . ?
C28 P2 C8 C7 114.7(3) . . . . ?
C28 P2 C8 C9 -62.1(3) . . . . ?
C28 P2 C31 C32 -61.9(3) . . . . ?
C28 P2 C31 C33 173.5(2) . . . . ?
C17 N1 C13 C19 -169.2(2) . . . . ?
C17 N1 C13 C18 71.1(3) . . . . ?
C17 N1 C13 C14 -53.6(3) . . . . ?
C17 C16 C15 C14 56.3(4) . . . . ?
C22 P1 C2 C1 77.2(2) . . . . ?
C22 P1 C2 C3 -102.8(3) . . . . ?
C22 P1 C25 C27 178.2(2) . . . . ?
C22 P1 C25 C26 -57.3(3) . . . . ?
C18 C13 C14 C15 -73.6(4) . . . . ?
C20 C17 C16 C15 74.4(3) . . . . ?
C21 C17 C16 C15 -167.3(3) . . . . ?
C9 C8 C7 Bi1 -172.1(2) . . . . ?
C9 C8 C7 C12 2.5(4) . . . . ?
C25 P1 C2 C1 -174.5(2) . . . . ?
C25 P1 C2 C3 5.5(3) . . . . ?
C25 P1 C22 C23 -47.5(3) . . . . ?
C25 P1 C22 C24 81.9(3) . . . . ?
C12 C11 C10 C9 1.3(5) . . . . ?
